data_4347153
loop_
_publ_author_name
'Huang, Daria L.'
'Beltr\'an-Suito, Rodrigo'
'Thomsen, Julianne M.'
'Hashmi, Sara M.'
'Materna, Kelly L.'
'Sheehan, Stafford W.'
'Mercado, Brandon Q.'
'Brudvig, Gary W.'
'Crabtree, Robert H.'

_publ_section_title
;
 New Ir Bis-Carbonyl Precursor for Water Oxidation Catalysis.
;
_journal_issue 5
_journal_name_full 'Inorganic chemistry'
_journal_page_first 2427
_journal_page_last 2435
_journal_paper_doi 10.1021/acs.inorgchem.5b02809
_journal_volume 55
_journal_year 2016
_chemical_formula_moiety 'C10 H10 Ir N O3, 0.5(C4 H10 O2)'
_chemical_formula_sum 'C12 H15 Ir N O4'
_chemical_formula_weight 429.45
_space_group_crystal_system triclinic
_space_group_IT_number 2
_space_group_name_Hall '-P 1'
_space_group_name_H-M_alt 'P -1'
_atom_sites_solution_hydrogens mixed
_audit_creation_method SHELXL-2014/7
_cell_angle_alpha 97.700(7)
_cell_angle_beta 108.239(8)
_cell_angle_gamma 90.640(6)
_cell_formula_units_Z 2
_cell_length_a 8.2220(2)
_cell_length_b 8.8397(3)
_cell_length_c 9.5097(7)
_cell_measurement_reflns_used 18890
_cell_measurement_temperature 93(2)
_cell_measurement_theta_max 27.5
_cell_measurement_theta_min 3.0
_cell_volume 649.49(6)
_computing_cell_refinement 'CrystalClear-SM Expert 2.0 r15 (Rigaku, 2011)'
_computing_data_collection 'CrystalClear-SM Expert 2.0 r15 (Rigaku, 2011)'
_computing_data_reduction 'CrystalClear-SM Expert 2.0 r15 (Rigaku, 2011)'
_computing_molecular_graphics
;
Dolomanov, O.V.; Bourhis, L.J.; Gildea, R.J.; Howard, J.A.K.; Puschmann, H., 
OLEX2: A complete structure solution, refinement and analysis program
(2009). J. Appl. Cryst., 42, 339-341.
;
_computing_publication_material 'SHELXL-2013 (Sheldrick, 2013)'
_computing_structure_refinement 'SHELXL-2014/7 (Sheldrick, 2014)'
_computing_structure_solution 'SHELXS-2013 (Sheldrick, 2013)'
_diffrn_ambient_temperature 93(2)
_diffrn_detector_area_resol_mean 10
_diffrn_measured_fraction_theta_full 0.998
_diffrn_measured_fraction_theta_max 0.999
_diffrn_measurement_device_type 'Rigaku R-AXIS RAPID imaging plate'
_diffrn_measurement_method \w
_diffrn_radiation_type MoK\a
_diffrn_radiation_wavelength 0.71075
_diffrn_reflns_av_R_equivalents 0.0234
_diffrn_reflns_av_unetI/netI 0.0142
_diffrn_reflns_Laue_measured_fraction_full 0.998
_diffrn_reflns_Laue_measured_fraction_max 0.999
_diffrn_reflns_limit_h_max 10
_diffrn_reflns_limit_h_min -10
_diffrn_reflns_limit_k_max 11
_diffrn_reflns_limit_k_min -11
_diffrn_reflns_limit_l_max 12
_diffrn_reflns_limit_l_min -12
_diffrn_reflns_number 19760
_diffrn_reflns_point_group_measured_fraction_full 0.998
_diffrn_reflns_point_group_measured_fraction_max 0.999
_diffrn_reflns_theta_full 25.242
_diffrn_reflns_theta_max 27.470
_diffrn_reflns_theta_min 3.014
_diffrn_source 'Sealed Tube'
_exptl_absorpt_coefficient_mu 10.284
_exptl_absorpt_correction_T_max 0.627
_exptl_absorpt_correction_T_min 0.327
_exptl_absorpt_correction_type multi-scan
_exptl_absorpt_process_details 'Jacobson, R. (1998) Private Communication'
_exptl_crystal_colour Red
_exptl_crystal_density_diffrn 2.196
_exptl_crystal_density_method 'not measured'
_exptl_crystal_description Plate
_exptl_crystal_F_000 406
_exptl_crystal_size_max 0.200
_exptl_crystal_size_mid 0.200
_exptl_crystal_size_min 0.050
_refine_diff_density_max 0.983
_refine_diff_density_min -0.607
_refine_diff_density_rms 0.103
_refine_ls_extinction_method none
_refine_ls_goodness_of_fit_ref 1.020
_refine_ls_hydrogen_treatment mixed
_refine_ls_matrix_type full
_refine_ls_number_parameters 169
_refine_ls_number_reflns 2985
_refine_ls_number_restraints 0
_refine_ls_restrained_S_all 1.020
_refine_ls_R_factor_all 0.0135
_refine_ls_R_factor_gt 0.0130
_refine_ls_shift/su_max 0.001
_refine_ls_shift/su_mean 0.000
_refine_ls_structure_factor_coef Fsqd
_refine_ls_weighting_details 'w=1/[\s^2^(Fo^2^)+(0.0140P)^2^+1.3401P] where P=(Fo^2^+2Fc^2^)/3'
_refine_ls_weighting_scheme calc
_refine_ls_wR_factor_gt 0.0310
_refine_ls_wR_factor_ref 0.0312
_reflns_Friedel_coverage 0.000
_reflns_number_gt 2936
_reflns_number_total 2985
_reflns_threshold_expression 'I > 2\s(I)'
_cod_data_source_file ic5b02809_si_002.cif
_cod_data_source_block spider-14084
_cod_original_cell_volume 649.48(6)
_cod_database_code 4347153
_shelx_shelxl_version_number 2014/7
_shelx_space_group_comment
; 
The symmetry employed for this shelxl refinement is uniquely defined 
by the following loop, which should always be used as a source of 
symmetry information in preference to the above space-group names. 
They are only intended as comments. 
;
_shelx_estimated_absorpt_t_min 0.233
_shelx_estimated_absorpt_t_max 0.627

loop_
_space_group_symop_operation_xyz
'x, y, z'
'-x, -y, -z'

loop_
_atom_site_label
_atom_site_type_symbol
_atom_site_fract_x
_atom_site_fract_y
_atom_site_fract_z
_atom_site_U_iso_or_equiv
_atom_site_adp_type
_atom_site_occupancy
_atom_site_site_symmetry_order
_atom_site_calc_flag
_atom_site_refinement_flags_posn
_atom_site_refinement_flags_adp
Ir1 Ir 0.52393(2) 0.33593(2) 0.89142(2) 0.00995(3) Uani 1 1 d . .
O1 O 0.8352(2) 0.3793(2) 1.1641(2) 0.0193(4) Uani 1 1 d . .
O2 O 0.7271(3) 0.4690(2) 0.7219(2) 0.0251(4) Uani 1 1 d . .
O3 O 0.3744(2) 0.2403(2) 0.98825(19) 0.0162(4) Uani 1 1 d . .
N1 N 0.2954(3) 0.3033(2) 0.7156(2) 0.0127(4) Uani 1 1 d . .
C1 C 0.7163(3) 0.3608(3) 1.0601(3) 0.0145(5) Uani 1 1 d . .
C2 C 0.6501(3) 0.4203(3) 0.7893(3) 0.0163(5) Uani 1 1 d . .
C3 C 0.2655(3) 0.3532(3) 0.5814(3) 0.0174(5) Uani 1 1 d . .
H3 H 0.3566 0.4045 0.5619 0.021 Uiso 1 1 calc R U
C4 C 0.1081(3) 0.3322(3) 0.4730(3) 0.0195(5) Uani 1 1 d . .
H4 H 0.0908 0.3680 0.3798 0.023 Uiso 1 1 calc R U
C5 C -0.0264(3) 0.2575(3) 0.5014(3) 0.0189(5) Uani 1 1 d . .
H5 H -0.1370 0.2425 0.4285 0.023 Uiso 1 1 calc R U
C6 C 0.0050(3) 0.2060(3) 0.6376(3) 0.0163(5) Uani 1 1 d . .
H6 H -0.0842 0.1535 0.6587 0.020 Uiso 1 1 calc R U
C7 C 0.1670(3) 0.2306(3) 0.7443(3) 0.0126(4) Uani 1 1 d . .
C8 C 0.2095(3) 0.1805(3) 0.8977(3) 0.0127(4) Uani 1 1 d . .
C9 C 0.0799(3) 0.2413(3) 0.9741(3) 0.0185(5) Uani 1 1 d . .
H9A H 0.1149 0.2182 1.0770 0.028 Uiso 1 1 calc R U
H9B H -0.0338 0.1924 0.9188 0.028 Uiso 1 1 calc R U
H9C H 0.0757 0.3522 0.9753 0.028 Uiso 1 1 calc R U
C10 C 0.2050(4) 0.0055(3) 0.8791(3) 0.0189(5) Uani 1 1 d . .
H10A H 0.2858 -0.0315 0.8271 0.028 Uiso 1 1 calc R U
H10B H 0.0889 -0.0360 0.8206 0.028 Uiso 1 1 calc R U
H10C H 0.2375 -0.0280 0.9779 0.028 Uiso 1 1 calc R U
O4 O 0.5261(3) 0.2211(2) 0.2860(2) 0.0226(4) Uani 1 1 d . .
H4A H 0.481(5) 0.223(4) 0.205(5) 0.035(11) Uiso 1 1 d . .
C11 C 0.4389(3) 0.0985(3) 0.3216(3) 0.0183(5) Uani 1 1 d . .
H11A H 0.4219 0.0083 0.2436 0.022 Uiso 1 1 calc R U
H11B H 0.3249 0.1294 0.3258 0.022 Uiso 1 1 calc R U
C12 C 0.5464(3) 0.0590(3) 0.4723(3) 0.0171(5) Uani 1 1 d . .
H12A H 0.5750 0.1531 0.5466 0.020 Uiso 1 1 calc R U
H12B H 0.6552 0.0185 0.4639 0.020 Uiso 1 1 calc R U

loop_
_atom_site_aniso_label
_atom_site_aniso_U_11
_atom_site_aniso_U_22
_atom_site_aniso_U_33
_atom_site_aniso_U_23
_atom_site_aniso_U_13
_atom_site_aniso_U_12
Ir1 0.00862(5) 0.01097(5) 0.01041(5) 0.00309(3) 0.00262(3) -0.00013(3)
O1 0.0144(9) 0.0247(10) 0.0154(9) 0.0024(7) 0.0001(7) 0.0011(7)
O2 0.0212(10) 0.0345(11) 0.0229(10) 0.0072(8) 0.0107(8) -0.0060(9)
O3 0.0128(8) 0.0223(9) 0.0125(8) 0.0055(7) 0.0019(7) -0.0051(7)
N1 0.0107(10) 0.0154(10) 0.0119(9) 0.0031(8) 0.0030(8) -0.0006(8)
C1 0.0163(12) 0.0134(11) 0.0163(11) 0.0028(9) 0.0083(10) 0.0020(9)
C2 0.0139(12) 0.0188(12) 0.0145(11) 0.0034(9) 0.0016(9) 0.0002(10)
C3 0.0152(12) 0.0225(13) 0.0169(12) 0.0080(10) 0.0062(10) -0.0007(10)
C4 0.0195(13) 0.0254(13) 0.0133(11) 0.0077(10) 0.0028(10) 0.0001(11)
C5 0.0142(12) 0.0232(13) 0.0164(12) 0.0042(10) 0.0002(10) -0.0008(10)
C6 0.0111(11) 0.0199(12) 0.0172(12) 0.0031(9) 0.0038(9) -0.0029(9)
C7 0.0147(12) 0.0107(10) 0.0131(11) 0.0021(8) 0.0055(9) -0.0006(9)
C8 0.0124(11) 0.0142(11) 0.0120(10) 0.0042(9) 0.0036(9) -0.0013(9)
C9 0.0160(12) 0.0254(13) 0.0159(12) 0.0035(10) 0.0074(10) 0.0008(10)
C10 0.0244(14) 0.0143(12) 0.0182(12) 0.0045(9) 0.0061(10) -0.0011(10)
O4 0.0225(10) 0.0280(11) 0.0165(10) 0.0100(8) 0.0023(8) -0.0032(8)
C11 0.0159(12) 0.0252(13) 0.0138(11) 0.0057(10) 0.0034(10) -0.0002(10)
C12 0.0148(12) 0.0226(13) 0.0120(11) 0.0033(10) 0.0015(9) -0.0013(10)

loop_
_atom_type_symbol
_atom_type_description
_atom_type_scat_dispersion_real
_atom_type_scat_dispersion_imag
_atom_type_scat_source
C C 0.0033 0.0016 'International Tables Vol C Tables 4.2.6.8 and 6.1.1.4'
H H 0.0000 0.0000 'International Tables Vol C Tables 4.2.6.8 and 6.1.1.4'
Ir Ir -1.4442 7.9887 'International Tables Vol C Tables 4.2.6.8 and 6.1.1.4'
N N 0.0061 0.0033 'International Tables Vol C Tables 4.2.6.8 and 6.1.1.4'
O O 0.0106 0.0060 'International Tables Vol C Tables 4.2.6.8 and 6.1.1.4'

loop_
_geom_angle_atom_site_label_1
_geom_angle_atom_site_label_2
_geom_angle_atom_site_label_3
_geom_angle
_geom_angle_site_symmetry_1
_geom_angle_site_symmetry_3
C2 Ir1 C1 89.00(11) . .
C2 Ir1 O3 175.97(9) . .
C1 Ir1 O3 94.96(9) . .
C2 Ir1 N1 96.33(9) . .
C1 Ir1 N1 174.57(9) . .
O3 Ir1 N1 79.72(8) . .
C8 O3 Ir1 118.22(14) . .
C7 N1 C3 119.3(2) . .
C7 N1 Ir1 114.78(16) . .
C3 N1 Ir1 125.85(17) . .
O1 C1 Ir1 178.6(2) . .
O2 C2 Ir1 177.8(2) . .
N1 C3 C4 122.2(2) . .
N1 C3 H3 118.9 . .
C4 C3 H3 118.9 . .
C3 C4 C5 119.1(2) . .
C3 C4 H4 120.4 . .
C5 C4 H4 120.4 . .
C6 C5 C4 118.5(2) . .
C6 C5 H5 120.8 . .
C4 C5 H5 120.8 . .
C5 C6 C7 120.2(2) . .
C5 C6 H6 119.9 . .
C7 C6 H6 119.9 . .
N1 C7 C6 120.7(2) . .
N1 C7 C8 116.3(2) . .
C6 C7 C8 123.1(2) . .
O3 C8 C7 110.04(19) . .
O3 C8 C9 108.1(2) . .
C7 C8 C9 109.8(2) . .
O3 C8 C10 109.5(2) . .
C7 C8 C10 108.8(2) . .
C9 C8 C10 110.6(2) . .
C8 C9 H9A 109.5 . .
C8 C9 H9B 109.5 . .
H9A C9 H9B 109.5 . .
C8 C9 H9C 109.5 . .
H9A C9 H9C 109.5 . .
H9B C9 H9C 109.5 . .
C8 C10 H10A 109.5 . .
C8 C10 H10B 109.5 . .
H10A C10 H10B 109.5 . .
C8 C10 H10C 109.5 . .
H10A C10 H10C 109.5 . .
H10B C10 H10C 109.5 . .
C11 O4 H4A 104(3) . .
O4 C11 C12 108.6(2) . .
O4 C11 H11A 110.0 . .
C12 C11 H11A 110.0 . .
O4 C11 H11B 110.0 . .
C12 C11 H11B 110.0 . .
H11A C11 H11B 108.4 . .
C11 C12 C12 112.2(3) . 2_656
C11 C12 H12A 109.2 . .
C12 C12 H12A 109.2 2_656 .
C11 C12 H12B 109.2 . .
C12 C12 H12B 109.2 2_656 .
H12A C12 H12B 107.9 . .

loop_
_geom_bond_atom_site_label_1
_geom_bond_atom_site_label_2
_geom_bond_distance
_geom_bond_site_symmetry_2
Ir1 C2 1.839(3) .
Ir1 C1 1.853(3) .
Ir1 O3 1.9919(17) .
Ir1 N1 2.074(2) .
O1 C1 1.144(3) .
O2 C2 1.148(3) .
O3 C8 1.411(3) .
N1 C7 1.347(3) .
N1 C3 1.357(3) .
C3 C4 1.371(4) .
C3 H3 0.9500 .
C4 C5 1.397(4) .
C4 H4 0.9500 .
C5 C6 1.380(3) .
C5 H5 0.9500 .
C6 C7 1.393(3) .
C6 H6 0.9500 .
C7 C8 1.518(3) .
C8 C9 1.531(3) .
C8 C10 1.532(3) .
C9 H9A 0.9800 .
C9 H9B 0.9800 .
C9 H9C 0.9800 .
C10 H10A 0.9800 .
C10 H10B 0.9800 .
C10 H10C 0.9800 .
O4 C11 1.427(3) .
O4 H4A 0.75(4) .
C11 C12 1.519(3) .
C11 H11A 0.9900 .
C11 H11B 0.9900 .
C12 C12 1.526(5) 2_656
C12 H12A 0.9900 .
C12 H12B 0.9900 .

loop_
_geom_hbond_atom_site_label_D
_geom_hbond_atom_site_label_H
_geom_hbond_atom_site_label_A
_geom_hbond_distance_DH
_geom_hbond_distance_HA
_geom_hbond_distance_DA
_geom_hbond_angle_DHA
_geom_hbond_site_symmetry_A
C4 H4 O2 0.95 2.55 3.279(3) 134.0 2_666
C4 H4 O1 0.95 2.45 3.172(3) 132.8 1_454
O4 H4A O3 0.75(4) 2.00(4) 2.743(3) 175(4) 1_554

loop_
_geom_torsion_atom_site_label_1
_geom_torsion_atom_site_label_2
_geom_torsion_atom_site_label_3
_geom_torsion_atom_site_label_4
_geom_torsion
_geom_torsion_site_symmetry_4
C7 N1 C3 C4 0.0(4) .
Ir1 N1 C3 C4 -177.3(2) .
N1 C3 C4 C5 0.3(4) .
C3 C4 C5 C6 -0.7(4) .
C4 C5 C6 C7 1.0(4) .
C3 N1 C7 C6 0.3(4) .
Ir1 N1 C7 C6 177.83(18) .
C3 N1 C7 C8 -179.1(2) .
Ir1 N1 C7 C8 -1.5(3) .
C5 C6 C7 N1 -0.7(4) .
C5 C6 C7 C8 178.5(2) .
Ir1 O3 C8 C7 -11.1(2) .
Ir1 O3 C8 C9 -130.99(17) .
Ir1 O3 C8 C10 108.41(18) .
N1 C7 C8 O3 7.9(3) .
C6 C7 C8 O3 -171.4(2) .
N1 C7 C8 C9 126.8(2) .
C6 C7 C8 C9 -52.6(3) .
N1 C7 C8 C10 -112.1(2) .
C6 C7 C8 C10 68.6(3) .
O4 C11 C12 C12 173.6(3) 2_656
